data_7150660
loop_
_publ_author_name
'Davies, Stephen G.'
'Garner, A. Christopher'
'Nicholson, Rebecca L.'
'Osborne, James'
'Roberts, Paul M.'
'Savory, Edward D.'
'Smith, Andrew D.'
'Thomson, James E.'

_publ_section_title
;
 Doubly diastereoselective [3,3]-sigmatropic aza-Claisen rearrangements
;
_journal_issue 12
_journal_name_full 'Organic &amp; Biomolecular Chemistry'
_journal_page_first 2604
_journal_page_last 2611
_journal_paper_doi 10.1039/b902753j
_journal_volume 7
_journal_year 2009
_chemical_absolute_configuration unk
_chemical_formula_moiety 'C17 H23 N1 O1'
_chemical_formula_sum 'C17 H23 N O'
_chemical_formula_weight 257.38
_space_group_IT_number 4
_symmetry_cell_setting monoclinic
_symmetry_space_group_name_Hall 'P 2yb'
_symmetry_space_group_name_H-M 'P 1 21 1'
_atom_sites_solution_hydrogens geom
_atom_sites_solution_primary direct
_cell_angle_alpha 90
_cell_angle_beta 93.207(13)
_cell_angle_gamma 90
_cell_formula_units_Z 2
_cell_length_a 12.3683(17)
_cell_length_b 4.9903(8)
_cell_length_c 12.8281(18)
_cell_measurement_reflns_used 25
_cell_measurement_temperature 190
_cell_measurement_theta_max 43
_cell_measurement_theta_min 21
_cell_volume 790.5(2)
_computing_cell_refinement 'CAD4 EXPRESS, (Straver, 1992)'
_computing_data_collection 'CAD4 EXPRESS, (Straver, 1992)'
_computing_data_reduction 'RC93 (Watkin et al., 1994)'
_computing_molecular_graphics 'CAMERON (Watkin et al., 1996)'
_computing_publication_material 'CRYSTALS (Betteridge et al., 2003)'
_computing_structure_refinement 'CRYSTALS (Betteridge et al., 2003)'
_computing_structure_solution 'SIR92 (Altomare et al., 1994)'
_diffrn_ambient_temperature 190
_diffrn_measured_fraction_theta_full 0.998
_diffrn_measured_fraction_theta_max 0.998
_diffrn_measurement_device 'Enraf-Nonius CAD4'
_diffrn_measurement_device_type Serial
_diffrn_measurement_method \w/2\q
_diffrn_radiation_monochromator graphite
_diffrn_radiation_type 'Cu K\a'
_diffrn_radiation_wavelength 1.54180
_diffrn_reflns_av_R_equivalents 0.026
_diffrn_reflns_limit_h_max 15
_diffrn_reflns_limit_h_min -15
_diffrn_reflns_limit_k_max 6
_diffrn_reflns_limit_k_min 0
_diffrn_reflns_limit_l_max 16
_diffrn_reflns_limit_l_min 0
_diffrn_reflns_number 1796
_diffrn_reflns_theta_full 74.060
_diffrn_reflns_theta_max 74.060
_diffrn_reflns_theta_min 3.451
_diffrn_standards_decay_% 2.87
_diffrn_standards_interval_time 600
_diffrn_standards_number 3
_exptl_absorpt_coefficient_mu 0.511
_exptl_absorpt_correction_T_max 0.8151
_exptl_absorpt_correction_T_min 0.8151
_exptl_absorpt_correction_type none
_exptl_crystal_colour colourless
_exptl_crystal_density_diffrn 1.081
_exptl_crystal_density_method 'not measured'
_exptl_crystal_description block
_exptl_crystal_F_000 280
_exptl_crystal_size_max 0.80
_exptl_crystal_size_mid 0.40
_exptl_crystal_size_min 0.40
_refine_diff_density_max 0.36
_refine_diff_density_min -0.32
_refine_ls_extinction_coef 99(15)
_refine_ls_extinction_method 'Larson (1970), Equation 22'
_refine_ls_goodness_of_fit_ref 1.0335
_refine_ls_hydrogen_treatment refxyz
_refine_ls_matrix_type full
_refine_ls_number_parameters 242
_refine_ls_number_reflns 1692
_refine_ls_number_restraints 1
_refine_ls_R_factor_all 0.0533
_refine_ls_R_factor_gt 0.0511
_refine_ls_shift/su_max 0.000772
_refine_ls_structure_factor_coef F
_refine_ls_weighting_details
;
Method, part 1, Chebychev polynomial, (Watkin, 1994, Prince, 1982)
[weight] = 1.0/[A~0~*T~0~(x)+A~1~*T~1~(x) ... +A~n-1~]*T~n-1~(x)]
where A~i~ are the Chebychev coefficients listed below and x= Fcalc/Fmax
Method = Robust Weighting (Prince, 1982)
W = [weight] * [1-(deltaF/6*sigmaF)^2^]^2^
A~i~ are:
5.24 3.84 4.28
;
_refine_ls_weighting_scheme calc
_refine_ls_wR_factor_all 0.0611
_refine_ls_wR_factor_gt 0.0559
_refine_ls_wR_factor_ref 0.0557
_reflns_limit_h_max 15
_reflns_limit_h_min -15
_reflns_limit_k_max 6
_reflns_limit_k_min 0
_reflns_limit_l_max 16
_reflns_limit_l_min 0
_reflns_number_gt 1706
_reflns_number_total 1796
_reflns_threshold_expression I>2.0\s(I)
_oxford_diffrn_Wilson_B_factor 0.00
_oxford_diffrn_Wilson_scale 0.00
_oxford_refine_ls_r_factor_ref 0.0508
_oxford_refine_ls_scale 5.73(2)
_oxford_reflns_number_all 1796
_oxford_reflns_threshold_expression_ref I>3.0\s(I)
_cod_data_source_file b902753j.txt
_cod_data_source_block 1
_cod_depositor_comments
;
The following automatic conversions were performed:
'_symmetry_cell_setting' value 'Monoclinic' changed to 'monoclinic'
according to '/home/saulius/struct/CIF-dictionaries/cif_core.dic'
dictionary named 'cif_core.dic' version 2.4.1 from 2010-06-29.

Automatic conversion script
Id: cif_fix_enum 1527 2010-12-29 10:47:43Z saulius 
;
_cod_original_sg_symbol_H-M 'P 1 21 1 '
_cod_original_formula_sum 'C17 H23 N1 O1'
_cod_database_code 7150660

loop_
_symmetry_equiv_pos_as_xyz
x,y,z
-x,y+1/2,-z

loop_
_atom_site_label
_atom_site_type_symbol
_atom_site_fract_x
_atom_site_fract_y
_atom_site_fract_z
_atom_site_U_iso_or_equiv
_atom_site_occupancy
_atom_site_adp_type
_atom_site_refinement_flags_posn
_atom_site_refinement_flags_adp
_atom_site_refinement_flags_occupancy
_atom_site_disorder_assembly
_atom_site_disorder_group
_oxford_atom_site_special_shape
_atom_site_attached_hydrogens
O1 O 0.71412(12) 0.6496(5) 0.77541(10) 0.0500 1.0000 Uani . . . . 3 . .
C2 C 0.71387(13) 0.4081(5) 0.75325(13) 0.0378 1.0000 Uani . . . . 3 . .
N3 N 0.75289(12) 0.2204(5) 0.81939(11) 0.0401 1.0000 Uani . . . . 3 . .
C4 C 0.80501(13) 0.2859(5) 0.92149(13) 0.0391 1.0000 Uani . . . . 3 . .
C5 C 0.72506(13) 0.2947(5) 1.00719(12) 0.0396 1.0000 Uani . . . . 3 . .
C6 C 0.63975(14) 0.1139(5) 1.00890(16) 0.0497 1.0000 Uani . . . . 3 . .
C7 C 0.56702(17) 0.1259(6) 1.08853(19) 0.0591 1.0000 Uani . . . . 3 . .
C8 C 0.57878(18) 0.3151(6) 1.16537(17) 0.0596 1.0000 Uani . . . . 3 . .
C9 C 0.6636(2) 0.4939(6) 1.16549(17) 0.0650 1.0000 Uani . . . . 3 . .
C10 C 0.73664(18) 0.4823(6) 1.08674(14) 0.0534 1.0000 Uani . . . . 3 . .
C11 C 0.89735(14) 0.0880(5) 0.94603(17) 0.0508 1.0000 Uani . . . . 3 . .
C12 C 0.67037(14) 0.3102(5) 0.64679(13) 0.0410 1.0000 Uani . . . . 3 . .
C13 C 0.55206(15) 0.3974(6) 0.62851(16) 0.0559 1.0000 Uani . . . . 3 . .
C14 C 0.74346(15) 0.4255(6) 0.56356(14) 0.0475 1.0000 Uani . . . . 3 . .
C15 C 0.85869(16) 0.3343(6) 0.58624(17) 0.0559 1.0000 Uani . . . . 3 . .
C16 C 0.93460(16) 0.4812(6) 0.63786(19) 0.0610 1.0000 Uani . . . . 3 . .
C17 C 1.04401(18) 0.3885(9) 0.6670(3) 0.0848 1.0000 Uani . . . . 3 . .
C18 C 1.1122(2) 0.5284(12) 0.7292(3) 0.1018 1.0000 Uani . . . . 3 . .
C19 C 0.7033(2) 0.3446(8) 0.45276(17) 0.0710 1.0000 Uani . . . . 3 . .
H41 H 0.8382(17) 0.463(6) 0.9167(18) 0.0458 1.0000 Uiso . . . . 3 . .
H61 H 0.6292(19) -0.025(7) 0.955(2) 0.0587 1.0000 Uiso . . . . 3 . .
H71 H 0.504(2) 0.005(9) 1.088(2) 0.0698 1.0000 Uiso . . . . 3 . .
H81 H 0.521(2) 0.326(8) 1.219(2) 0.0712 1.0000 Uiso . . . . 3 . .
H91 H 0.674(2) 0.637(9) 1.223(3) 0.0766 1.0000 Uiso . . . . 3 . .
H101 H 0.795(2) 0.613(8) 1.090(2) 0.0624 1.0000 Uiso . . . . 3 . .
H111 H 0.9327(19) 0.126(7) 1.014(2) 0.0599 1.0000 Uiso . . . . 3 . .
H112 H 0.949(2) 0.091(7) 0.896(2) 0.0599 1.0000 Uiso . . . . 3 . .
H113 H 0.862(2) -0.096(8) 0.943(2) 0.0599 1.0000 Uiso . . . . 3 . .
H121 H 0.6719(18) 0.117(7) 0.6476(18) 0.0486 1.0000 Uiso . . . . 3 . .
H131 H 0.520(2) 0.323(7) 0.561(2) 0.0656 1.0000 Uiso . . . . 3 . .
H132 H 0.549(2) 0.633(9) 0.629(2) 0.0656 1.0000 Uiso . . . . 3 . .
H133 H 0.512(2) 0.334(8) 0.685(2) 0.0656 1.0000 Uiso . . . . 3 . .
H141 H 0.7432(19) 0.640(8) 0.569(2) 0.0557 1.0000 Uiso . . . . 3 . .
H151 H 0.880(2) 0.159(9) 0.561(2) 0.0664 1.0000 Uiso . . . . 3 . .
H161 H 0.911(2) 0.678(9) 0.662(2) 0.0731 1.0000 Uiso . . . . 3 . .
H171 H 1.067(3) 0.214(13) 0.641(3) 0.1002 1.0000 Uiso . . . . 3 . .
H181 H 1.190(4) 0.462(13) 0.751(4) 0.1190 1.0000 Uiso . . . . 3 . .
H182 H 1.077(3) 0.712(13) 0.769(4) 0.1190 1.0000 Uiso . . . . 3 . .
H191 H 0.754(3) 0.398(11) 0.401(3) 0.0840 1.0000 Uiso . . . . 3 . .
H192 H 0.697(3) 0.150(10) 0.452(3) 0.0840 1.0000 Uiso . . . . 3 . .
H193 H 0.629(3) 0.414(10) 0.436(3) 0.0840 1.0000 Uiso . . . . 3 . .
H31 H 0.7459(18) 0.042(7) 0.7998(18) 0.0471 1.0000 Uiso . . . . 3 . .

loop_
_atom_site_aniso_label
_atom_site_aniso_U_11
_atom_site_aniso_U_22
_atom_site_aniso_U_33
_atom_site_aniso_U_23
_atom_site_aniso_U_13
_atom_site_aniso_U_12
O1 0.0738(8) 0.0208(6) 0.0543(7) -0.0031(5) -0.0059(5) 0.0006(5)
C2 0.0504(7) 0.0209(7) 0.0421(7) -0.0025(6) 0.0016(5) -0.0028(6)
N3 0.0562(7) 0.0197(6) 0.0439(7) -0.0022(5) -0.0018(5) -0.0027(5)
C4 0.0472(7) 0.0238(8) 0.0456(7) -0.0011(6) -0.0033(6) -0.0060(6)
C5 0.0473(7) 0.0265(7) 0.0439(7) 0.0044(6) -0.0060(5) 0.0019(6)
C6 0.0499(8) 0.0399(10) 0.0590(9) -0.0015(8) -0.0004(7) -0.0071(7)
C7 0.0542(9) 0.0525(12) 0.0709(11) 0.0046(10) 0.0071(8) -0.0061(9)
C8 0.0696(11) 0.0532(12) 0.0574(10) 0.0130(9) 0.0158(8) 0.0081(10)
C9 0.0978(16) 0.0496(12) 0.0483(9) -0.0027(10) 0.0115(9) -0.0023(12)
C10 0.0743(11) 0.0414(11) 0.0444(8) -0.0042(8) 0.0034(7) -0.0113(9)
C11 0.0458(8) 0.0397(12) 0.0661(11) -0.0032(8) -0.0037(7) 0.0025(7)
C12 0.0507(7) 0.0294(8) 0.0427(7) -0.0040(6) -0.0005(6) -0.0021(6)
C13 0.0490(8) 0.0623(13) 0.0561(9) -0.0086(10) 0.0004(7) -0.0016(9)
C14 0.0538(8) 0.0440(10) 0.0447(8) 0.0035(7) 0.0030(6) 0.0022(8)
C15 0.0528(9) 0.0543(13) 0.0610(10) 0.0013(9) 0.0080(7) 0.0065(9)
C16 0.0502(9) 0.0608(15) 0.0720(12) 0.0170(11) 0.0038(8) -0.0004(9)
C17 0.0493(10) 0.090(2) 0.115(2) 0.034(2) 0.0035(11) 0.0028(13)
C18 0.0628(13) 0.131(4) 0.109(2) 0.047(3) -0.0162(13) -0.0146(18)
C19 0.0713(11) 0.096(2) 0.0455(9) -0.0038(12) 0.0031(8) 0.0018(14)

loop_
_atom_type_symbol
_atom_type_scat_dispersion_real
_atom_type_scat_dispersion_imag
_atom_type_scat_Cromer_Mann_a1
_atom_type_scat_Cromer_Mann_b1
_atom_type_scat_Cromer_Mann_a2
_atom_type_scat_Cromer_Mann_b2
_atom_type_scat_Cromer_Mann_a3
_atom_type_scat_Cromer_Mann_b3
_atom_type_scat_Cromer_Mann_a4
_atom_type_scat_Cromer_Mann_b4
_atom_type_scat_Cromer_Mann_c
_atom_type_scat_source
C 0.0170 0.0090 2.3100 20.8439 1.0200 10.2075 1.5886 0.5687 0.8650 51.6512 0.2156 'International Tables Vol C 4.2.6.8 and 6.1.1.4'
H 0.0000 0.0000 0.4930 10.5109 0.3229 26.1257 0.1402 3.1424 0.0408 57.7997 0.0030 'International Tables Vol C 4.2.6.8 and 6.1.1.4'
O 0.0470 0.0320 3.0485 13.2771 2.2868 5.7011 1.5463 0.3239 0.8670 32.9089 0.2508 'International Tables Vol C 4.2.6.8 and 6.1.1.4'
N 0.0290 0.0180 12.2126 0.0057 3.1322 9.8933 2.0125 28.9975 1.1663 0.5826 -11.5290 'International Tables Vol C 4.2.6.8 and 6.1.1.4'

loop_
_geom_angle_atom_site_label_1
_geom_angle_site_symmetry_1
_geom_angle_atom_site_label_2
_geom_angle_site_symmetry_2
_geom_angle_atom_site_label_3
_geom_angle_site_symmetry_3
_geom_angle
_geom_angle_publ_flag
O1 . C2 . N3 . 122.72(16) yes
O1 . C2 . C12 . 121.01(16) yes
N3 . C2 . C12 . 116.27(15) yes
C2 . N3 . C4 . 122.47(14) yes
C2 . N3 . H31 . 118.5(15) no
C4 . N3 . H31 . 119.1(15) no
N3 . C4 . C5 . 112.44(13) yes
N3 . C4 . C11 . 109.04(14) yes
C5 . C4 . C11 . 112.23(14) yes
N3 . C4 . H41 . 108.1(13) no
C5 . C4 . H41 . 108.1(13) no
C11 . C4 . H41 . 106.6(13) no
C4 . C5 . C6 . 121.21(16) yes
C4 . C5 . C10 . 120.48(16) yes
C6 . C5 . C10 . 118.30(17) yes
C5 . C6 . C7 . 120.22(19) yes
C5 . C6 . H61 . 121.3(15) no
C7 . C6 . H61 . 118.5(15) no
C6 . C7 . C8 . 120.6(2) yes
C6 . C7 . H71 . 120.7(19) no
C8 . C7 . H71 . 118.6(19) no
C7 . C8 . C9 . 119.91(19) yes
C7 . C8 . H81 . 118(2) no
C9 . C8 . H81 . 122(2) no
C8 . C9 . C10 . 119.8(2) yes
C8 . C9 . H91 . 121.0(19) no
C10 . C9 . H91 . 119.2(19) no
C9 . C10 . C5 . 121.2(2) yes
C9 . C10 . H101 . 117.0(18) no
C5 . C10 . H101 . 121.9(18) no
C4 . C11 . H111 . 110.7(18) no
C4 . C11 . H112 . 112.3(19) no
H111 . C11 . H112 . 109(2) no
C4 . C11 . H113 . 105.2(17) no
H111 . C11 . H113 . 112(3) no
H112 . C11 . H113 . 107(3) no
C2 . C12 . C13 . 109.46(14) yes
C2 . C12 . C14 . 108.01(14) yes
C13 . C12 . C14 . 112.24(15) yes
C2 . C12 . H121 . 107.8(14) no
C13 . C12 . H121 . 107.7(14) no
C14 . C12 . H121 . 111.6(14) no
C12 . C13 . H131 . 110.6(16) no
C12 . C13 . H132 . 108.3(14) no
H131 . C13 . H132 . 111(3) no
C12 . C13 . H133 . 108.8(18) no
H131 . C13 . H133 . 110(3) no
H132 . C13 . H133 . 108(3) no
C12 . C14 . C15 . 109.68(16) yes
C12 . C14 . C19 . 111.72(18) yes
C15 . C14 . C19 . 110.66(18) yes
C12 . C14 . H141 . 108.8(14) no
C15 . C14 . H141 . 107.1(13) no
C19 . C14 . H141 . 108.8(14) no
C14 . C15 . C16 . 124.0(2) yes
C14 . C15 . H151 . 118.6(16) no
C16 . C15 . H151 . 117.4(16) no
C15 . C16 . C17 . 124.7(3) yes
C15 . C16 . H161 . 116.7(16) no
C17 . C16 . H161 . 118.5(16) no
C16 . C17 . C18 . 122.5(4) yes
C16 . C17 . H171 . 118(3) no
C18 . C17 . H171 . 119(2) no
C17 . C18 . H181 . 123(3) no
C17 . C18 . H182 . 116(2) no
H181 . C18 . H182 . 120(4) no
C14 . C19 . H191 . 112(2) no
C14 . C19 . H192 . 107(2) no
H191 . C19 . H192 . 109(4) no
C14 . C19 . H193 . 111(2) no
H191 . C19 . H193 . 112(3) no
H192 . C19 . H193 . 106(4) no

loop_
_geom_bond_atom_site_label_1
_geom_bond_site_symmetry_1
_geom_bond_atom_site_label_2
_geom_bond_site_symmetry_2
_geom_bond_distance
_geom_bond_publ_flag
O1 . C2 . 1.238(2) yes
C2 . N3 . 1.336(2) yes
C2 . C12 . 1.520(2) yes
N3 . C4 . 1.464(2) yes
N3 . H31 . 0.93(3) no
C4 . C5 . 1.520(2) yes
C4 . C11 . 1.529(2) yes
C4 . H41 . 0.98(3) no
C5 . C6 . 1.389(2) yes
C5 . C10 . 1.386(3) yes
C6 . C7 . 1.400(3) yes
C6 . H61 . 0.98(3) no
C7 . C8 . 1.367(4) yes
C7 . H71 . 0.99(4) no
C8 . C9 . 1.377(4) yes
C8 . H81 . 1.02(3) no
C9 . C10 . 1.394(3) yes
C9 . H91 . 1.03(4) no
C10 . H101 . 0.97(3) no
C11 . H111 . 0.98(3) no
C11 . H112 . 0.94(3) no
C11 . H113 . 1.01(4) no
C12 . C13 . 1.532(3) yes
C12 . C14 . 1.548(2) yes
C12 . H121 . 0.96(3) no
C13 . H131 . 1.00(3) no
C13 . H132 . 1.18(4) no
C13 . H133 . 0.95(3) no
C14 . C15 . 1.509(3) yes
C14 . C19 . 1.533(3) yes
C14 . H141 . 1.07(4) no
C15 . C16 . 1.337(4) yes
C15 . H151 . 0.98(4) no
C16 . C17 . 1.459(3) yes
C16 . H161 . 1.07(4) no
C17 . C18 . 1.327(6) yes
C17 . H171 . 0.98(6) no
C18 . H181 . 1.04(5) no
C18 . H182 . 1.14(6) no
C19 . H191 . 0.97(4) no
C19 . H192 . 0.97(5) no
C19 . H193 . 0.99(4) no

loop_
_geom_hbond_atom_site_label_D
_geom_hbond_site_symmetry_D
_geom_hbond_atom_site_label_H
_geom_hbond_site_symmetry_H
_geom_hbond_atom_site_label_A
_geom_hbond_site_symmetry_A
_geom_hbond_angle_DHA
_geom_hbond_distance_DH
_geom_hbond_distance_HA
_geom_hbond_distance_DA
_geom_hbond_publ_flag
N3 . H31 . O1 1_545 171 0.93 2.02 2.938(4) yes

loop_
_cod_related_entry_id
_cod_related_entry_database
_cod_related_entry_code
1 ChemSpider 30653377
